data_7160471
loop_
_publ_author_name
'Udari, Ganesh'
'Jansi Rani, A.'
'Sridhar, B.'
'Singh, Surya Prakash'

_publ_section_title
;
 Visible light-promoted cascade synthesis of pyrazolidinones <i>via
 N</i>-aryl glycine and azomethine imines.
;
_journal_issue 19
_journal_name_full 'Organic &amp; biomolecular chemistry'
_journal_page_first 4666
_journal_page_last 4670
_journal_paper_doi 10.1039/d5ob00497g
_journal_volume 23
_journal_year 2025
_chemical_formula_moiety 'C18 H18 F3 N3 O'
_chemical_formula_sum 'C18 H18 F3 N3 O'
_chemical_formula_weight 349.35
_space_group_crystal_system monoclinic
_space_group_IT_number 14
_space_group_name_Hall '-P 2yn'
_space_group_name_H-M_alt 'P 1 21/n 1'
_atom_sites_solution_hydrogens mixed
_audit_creation_method SHELXL-2019/3
_audit_update_record
;
2024-07-15 deposited with the CCDC.	2025-04-02 downloaded from the CCDC.
;
_cell_angle_alpha 90
_cell_angle_beta 101.786(5)
_cell_angle_gamma 90
_cell_formula_units_Z 8
_cell_length_a 15.854(7)
_cell_length_b 8.493(4)
_cell_length_c 26.645(11)
_cell_measurement_reflns_used 4462
_cell_measurement_temperature 294(2)
_cell_measurement_theta_max 21.2505
_cell_measurement_theta_min 2.44
_cell_volume 3512(3)
_computing_cell_refinement '<i>SAINT</i> (Bruker, 2016)'
_computing_data_collection '<i>APEX3</i> (Bruker, 2016)'
_computing_data_reduction 'Bruker SAINT'
_computing_molecular_graphics 'Bruker SHELXTL'
_computing_publication_material 'Bruker SHELXTL'
_computing_structure_refinement 'SHELXL-2018/3 (Sheldrick, 2018)'
_computing_structure_solution 'SHELXT 2018/2 (Sheldrick, 2018)'
_diffrn_ambient_temperature 294(2)
_diffrn_measured_fraction_theta_full 0.998
_diffrn_measured_fraction_theta_max 0.998
_diffrn_measurement_device_type 'Bruker D8 QUEST PHOTON-100'
_diffrn_measurement_method '\w and \f'
_diffrn_radiation_type MoK\a
_diffrn_radiation_wavelength 0.71073
_diffrn_reflns_av_R_equivalents 0.0581
_diffrn_reflns_av_unetI/netI 0.0763
_diffrn_reflns_Laue_measured_fraction_full 0.998
_diffrn_reflns_Laue_measured_fraction_max 0.998
_diffrn_reflns_limit_h_max 18
_diffrn_reflns_limit_h_min -18
_diffrn_reflns_limit_k_max 6
_diffrn_reflns_limit_k_min -10
_diffrn_reflns_limit_l_max 31
_diffrn_reflns_limit_l_min -29
_diffrn_reflns_number 20441
_diffrn_reflns_point_group_measured_fraction_full 0.998
_diffrn_reflns_point_group_measured_fraction_max 0.998
_diffrn_reflns_theta_full 24.998
_diffrn_reflns_theta_max 24.998
_diffrn_reflns_theta_min 1.383
_exptl_absorpt_coefficient_mu 0.106
_exptl_absorpt_correction_T_max 0.7457
_exptl_absorpt_correction_T_min 0.6316
_exptl_absorpt_correction_type multi-scan
_exptl_absorpt_process_details
;
 SADABS 2016/2: Krause, L., Herbst-Irmer, R., Sheldrick G.M. & Stalke D.,
 J. Appl. Cryst. 48 (2015) 3-10
;
_exptl_crystal_colour colourless
_exptl_crystal_density_diffrn 1.321
_exptl_crystal_description block
_exptl_crystal_F_000 1456
_exptl_crystal_size_max 0.220
_exptl_crystal_size_mid 0.180
_exptl_crystal_size_min 0.160
_refine_diff_density_max 0.304
_refine_diff_density_min -0.283
_refine_diff_density_rms 0.046
_refine_ls_extinction_method none
_refine_ls_goodness_of_fit_ref 1.031
_refine_ls_hydrogen_treatment mixed
_refine_ls_matrix_type full
_refine_ls_number_parameters 550
_refine_ls_number_reflns 6164
_refine_ls_number_restraints 260
_refine_ls_restrained_S_all 1.070
_refine_ls_R_factor_all 0.1615
_refine_ls_R_factor_gt 0.0763
_refine_ls_shift/su_max 0.000
_refine_ls_shift/su_mean 0.000
_refine_ls_structure_factor_coef Fsqd
_refine_ls_weighting_details 'w=1/[\s^2^(Fo^2^)+(0.1397P)^2^] where P=(Fo^2^+2Fc^2^)/3'
_refine_ls_weighting_scheme calc
_refine_ls_wR_factor_gt 0.2163
_refine_ls_wR_factor_ref 0.2698
_reflns_Friedel_coverage 0.000
_reflns_number_gt 2720
_reflns_number_total 6164
_reflns_threshold_expression 'I > 2\s(I)'
_cod_data_source_file d5ob00497g2.cif
_cod_data_source_block KB1515_0m_a
_cod_depositor_comments 'Adding full bibliography for 7160471.cif.'
_cod_original_sg_symbol_H-M 'P 21/n'
_cod_database_code 7160471
_shelx_shelxl_version_number 2019/3
_shelx_space_group_comment
;
The symmetry employed for this shelxl refinement is uniquely defined
by the following loop, which should always be used as a source of
symmetry information in preference to the above space-group names.
They are only intended as comments.
;
_shelx_estimated_absorpt_t_min 0.977
_shelx_estimated_absorpt_t_max 0.983

loop_
_space_group_symop_operation_xyz
'x, y, z'
'-x+1/2, y+1/2, -z+1/2'
'-x, -y, -z'
'x-1/2, -y-1/2, z-1/2'

loop_
_atom_site_label
_atom_site_type_symbol
_atom_site_fract_x
_atom_site_fract_y
_atom_site_fract_z
_atom_site_U_iso_or_equiv
_atom_site_adp_type
_atom_site_occupancy
_atom_site_site_symmetry_order
_atom_site_calc_flag
_atom_site_refinement_flags_posn
_atom_site_refinement_flags_adp
_atom_site_refinement_flags_occupancy
_atom_site_disorder_assembly
_atom_site_disorder_group
C2A C 0.8709(3) 0.6021(6) 0.4390(2) 0.1016(15) Uani 1 1 d D . . . .
C3A C 0.8129(3) 0.4935(7) 0.41384(19) 0.1075(16) Uani 1 1 d . . . . .
H3AA H 0.792076 0.502801 0.378711 0.129 Uiso 1 1 calc R U . . .
C4A C 0.7851(3) 0.3699(6) 0.44067(17) 0.0923(13) Uani 1 1 d . . . . .
H4A H 0.746273 0.296386 0.423405 0.111 Uiso 1 1 calc R U . . .
C5A C 0.8153(2) 0.3562(5) 0.49313(16) 0.0761(11) Uani 1 1 d . . . . .
C6A C 0.8745(2) 0.4652(6) 0.51793(17) 0.0838(12) Uani 1 1 d . . . . .
H6A H 0.896469 0.456522 0.552958 0.101 Uiso 1 1 calc R U . . .
C7A C 0.9009(3) 0.5881(6) 0.4899(2) 0.0989(14) Uani 1 1 d . . . . .
H7A H 0.939994 0.661863 0.506680 0.119 Uiso 1 1 calc R U . . .
C8A C 0.7844(2) 0.2258(5) 0.52444(16) 0.0785(12) Uani 1 1 d . . . . .
H8A H 0.826956 0.219291 0.556715 0.094 Uiso 1 1 calc R U . A 1
C9A C 0.6940(2) 0.4122(5) 0.56395(13) 0.0720(11) Uani 1 1 d . . . . .
H9AA H 0.751365 0.448443 0.579686 0.086 Uiso 1 1 calc R U . . .
H9AB H 0.659933 0.404773 0.590213 0.086 Uiso 1 1 calc R U . . .
C10A C 0.6522(2) 0.5243(5) 0.52192(13) 0.0682(10) Uani 1 1 d . . . . .
H10A H 0.614283 0.597910 0.534236 0.082 Uiso 1 1 calc R U . . .
H10B H 0.695150 0.582641 0.508302 0.082 Uiso 1 1 calc R U . . .
C11A C 0.6023(2) 0.4143(5) 0.48228(14) 0.0679(10) Uani 1 1 d . . . . .
C14A C 0.8327(3) -0.1248(6) 0.57356(19) 0.0895(13) Uani 1 1 d . . . . .
C15A C 0.9198(3) -0.0891(6) 0.5788(2) 0.1123(16) Uani 1 1 d . . . . .
H15A H 0.937123 -0.017032 0.556668 0.135 Uiso 1 1 calc R U . . .
C16A C 0.9800(3) -0.1590(8) 0.6162(2) 0.129(2) Uani 1 1 d . . . . .
H16A H 1.037557 -0.130197 0.619767 0.155 Uiso 1 1 calc R U . . .
C17A C 0.9578(4) -0.2720(8) 0.6489(2) 0.129(2) Uani 1 1 d . . . . .
H17A H 0.999666 -0.323722 0.672769 0.155 Uiso 1 1 calc R U . . .
C18A C 0.8712(4) -0.3047(7) 0.6448(2) 0.1171(17) Uani 1 1 d . . . . .
H18A H 0.854119 -0.375748 0.667405 0.141 Uiso 1 1 calc R U . . .
C19A C 0.8100(3) -0.2335(6) 0.60780(19) 0.0967(14) Uani 1 1 d . . . . .
H19A H 0.752168 -0.258306 0.605497 0.116 Uiso 1 1 calc R U . . .
N1A N 0.69854(17) 0.2558(4) 0.53886(11) 0.0682(9) Uani 1 1 d . . . . .
N2A N 0.63138(19) 0.2680(4) 0.49429(12) 0.0699(9) Uani 1 1 d D . . . .
H1N H 0.606(2) 0.178(3) 0.4825(14) 0.092(14) Uiso 1 1 d D . . . .
N3A N 0.7693(3) -0.0643(5) 0.53347(18) 0.1103(13) Uani 1 1 d D . . . .
H2N H 0.770(19) -0.12(3) 0.506(7) 1.3(4) Uiso 1 1 d D . . . .
O1A O 0.54348(16) 0.4499(3) 0.44557(10) 0.0815(8) Uani 1 1 d . . . . .
C1A C 0.9015(9) 0.7397(15) 0.4133(5) 0.151(3) Uani 0.594(5) 1 d D U P B 1
F1A F 0.8369(4) 0.8318(10) 0.3910(4) 0.161(3) Uani 0.594(5) 1 d D U P B 1
F2A F 0.9524(5) 0.8416(9) 0.4469(3) 0.167(2) Uani 0.594(5) 1 d D U P B 1
F3A F 0.9464(6) 0.6908(11) 0.3790(3) 0.162(3) Uani 0.594(5) 1 d D U P B 1
C12A C 0.7779(17) 0.055(5) 0.5003(15) 0.088(5) Uani 0.594(5) 1 d . U P B 1
H12E H 0.728898 0.051582 0.471796 0.106 Uiso 0.594(5) 1 calc R U P B 1
H12F H 0.829201 0.035087 0.486743 0.106 Uiso 0.594(5) 1 calc R U P B 1
C1D C 0.8963(11) 0.723(2) 0.4050(7) 0.155(3) Uani 0.406(5) 1 d D U P B 2
F1D F 0.8809(9) 0.8690(14) 0.4201(5) 0.165(3) Uani 0.406(5) 1 d D U P B 2
F2D F 0.9812(6) 0.7323(17) 0.4059(6) 0.153(3) Uani 0.406(5) 1 d D U P B 2
F3D F 0.8550(7) 0.7312(14) 0.3544(4) 0.170(3) Uani 0.406(5) 1 d D U P B 2
C12D C 0.796(3) 0.080(8) 0.503(2) 0.096(7) Uani 0.406(5) 1 d . U P B 2
H12A H 0.855556 0.068521 0.500484 0.116 Uiso 0.406(5) 1 calc R U P B 2
H12B H 0.761405 0.077224 0.468072 0.116 Uiso 0.406(5) 1 calc R U P B 2
C2B C 0.6494(4) 1.1208(6) 0.2875(2) 0.0973(14) Uani 1 1 d D . . . .
C3B C 0.6816(3) 1.0136(7) 0.32445(19) 0.0976(14) Uani 1 1 d . . . . .
H3B H 0.738199 1.021814 0.342489 0.117 Uiso 1 1 calc R U . . .
C4B C 0.6292(3) 0.8917(6) 0.33499(16) 0.0877(13) Uani 1 1 d . . . . .
H4B H 0.652081 0.816756 0.359472 0.105 Uiso 1 1 calc R U . . .
C5B C 0.5437(2) 0.8792(5) 0.30984(14) 0.0730(11) Uani 1 1 d . . . . .
C6B C 0.5121(3) 0.9919(6) 0.27324(14) 0.0840(12) Uani 1 1 d . . . . .
H6B H 0.454974 0.986995 0.255959 0.101 Uiso 1 1 calc R U . . .
C7B C 0.5646(4) 1.1123(6) 0.26196(17) 0.1024(15) Uani 1 1 d . . . . .
H7B H 0.542673 1.186934 0.237204 0.123 Uiso 1 1 calc R U . . .
C8B C 0.4850(3) 0.7477(5) 0.32066(14) 0.0773(11) Uani 1 1 d . . . . .
H8B H 0.435755 0.746715 0.291664 0.093 Uiso 1 1 calc R U . . .
C9B C 0.4038(2) 0.9216(5) 0.36959(14) 0.0710(11) Uani 1 1 d . . . . .
H9BA H 0.353379 0.909264 0.384604 0.085 Uiso 1 1 calc R U . . .
H9BB H 0.385792 0.964158 0.335296 0.085 Uiso 1 1 calc R U . . .
C10B C 0.4692(2) 1.0307(5) 0.40248(13) 0.0706(10) Uani 1 1 d . . . . .
H10C H 0.499300 1.094339 0.381506 0.085 Uiso 1 1 calc R U . . .
H10D H 0.441830 1.099185 0.423512 0.085 Uiso 1 1 calc R U . . .
C11B C 0.5296(2) 0.9149(5) 0.43501(14) 0.0653(10) Uani 1 1 d . . . . .
C12B C 0.5267(3) 0.5884(6) 0.32123(18) 0.0990(14) Uani 1 1 d . . . . .
H12C H 0.547927 0.576014 0.289813 0.119 Uiso 1 1 calc R U . . .
H12D H 0.575995 0.584903 0.349557 0.119 Uiso 1 1 calc R U . . .
C14B C 0.4076(3) 0.3957(5) 0.28653(17) 0.0849(12) Uani 1 1 d . . . . .
C15B C 0.4042(3) 0.4264(6) 0.23533(19) 0.1005(15) Uani 1 1 d . . . . .
H15B H 0.442886 0.497827 0.226127 0.121 Uiso 1 1 calc R U . . .
C16B C 0.3451(4) 0.3537(8) 0.1978(2) 0.1191(18) Uani 1 1 d . . . . .
H16B H 0.343848 0.377616 0.163545 0.143 Uiso 1 1 calc R U . . .
C17B C 0.2877(4) 0.2459(8) 0.2099(3) 0.129(2) Uani 1 1 d . . . . .
H17B H 0.249206 0.194698 0.183979 0.154 Uiso 1 1 calc R U . . .
C18B C 0.2875(3) 0.2141(6) 0.2606(2) 0.1081(16) Uani 1 1 d . . . . .
H18B H 0.248414 0.142859 0.269423 0.130 Uiso 1 1 calc R U . . .
C19B C 0.3462(3) 0.2897(6) 0.29793(19) 0.0935(14) Uani 1 1 d . . . . .
H19B H 0.345172 0.269799 0.332126 0.112 Uiso 1 1 calc R U . . .
N1B N 0.44808(17) 0.7670(4) 0.36792(11) 0.0671(9) Uani 1 1 d . . . . .
N2B N 0.51395(19) 0.7725(4) 0.41339(11) 0.0654(8) Uani 1 1 d D . . . .
H3N H 0.539(2) 0.682(2) 0.4255(13) 0.083(13) Uiso 1 1 d D . . . .
N3B N 0.4706(3) 0.4558(5) 0.32602(17) 0.1037(12) Uani 1 1 d D . . . .
H4N H 0.467(4) 0.446(9) 0.3590(9) 0.20(3) Uiso 1 1 d D . . . .
O1B O 0.58324(16) 0.9448(3) 0.47450(10) 0.0806(8) Uani 1 1 d . . . . .
C1B C 0.7113(9) 1.2343(16) 0.2746(6) 0.156(2) Uani 0.558(5) 1 d D U P C 1
F1B F 0.7862(5) 1.2599(9) 0.3096(3) 0.160(2) Uani 0.558(5) 1 d D U P C 1
F2B F 0.6847(6) 1.3773(11) 0.2694(4) 0.172(2) Uani 0.558(5) 1 d D U P C 1
F3B F 0.7352(5) 1.2058(8) 0.2288(3) 0.149(2) Uani 0.558(5) 1 d D U P C 1
C1E C 0.6956(11) 1.2643(18) 0.2750(7) 0.159(3) Uani 0.442(5) 1 d D U P C 2
F1E F 0.7031(7) 1.3773(12) 0.3126(4) 0.164(3) Uani 0.442(5) 1 d D U P C 2
F2E F 0.6540(7) 1.3583(12) 0.2350(4) 0.152(3) Uani 0.442(5) 1 d D U P C 2
F3E F 0.7723(7) 1.2246(13) 0.2675(6) 0.171(3) Uani 0.442(5) 1 d D U P C 2

loop_
_atom_site_aniso_label
_atom_site_aniso_U_11
_atom_site_aniso_U_22
_atom_site_aniso_U_33
_atom_site_aniso_U_23
_atom_site_aniso_U_13
_atom_site_aniso_U_12
C2A 0.086(3) 0.089(4) 0.135(5) 0.024(4) 0.034(3) 0.005(3)
C3A 0.111(3) 0.119(5) 0.096(3) 0.022(3) 0.030(3) -0.004(3)
C4A 0.089(3) 0.100(4) 0.088(3) 0.003(3) 0.020(2) -0.015(3)
C5A 0.066(2) 0.076(3) 0.087(3) 0.008(2) 0.019(2) 0.004(2)
C6A 0.062(2) 0.085(3) 0.103(3) 0.000(3) 0.014(2) -0.005(2)
C7A 0.071(2) 0.080(4) 0.147(5) 0.007(4) 0.026(3) -0.006(2)
C8A 0.070(2) 0.070(3) 0.093(3) 0.010(3) 0.011(2) 0.007(2)
C9A 0.071(2) 0.073(3) 0.068(2) -0.003(2) 0.0062(17) -0.010(2)
C10A 0.0647(19) 0.061(3) 0.076(2) -0.004(2) 0.0077(18) -0.0010(19)
C11A 0.071(2) 0.062(3) 0.068(2) 0.005(2) 0.0093(19) 0.000(2)
C14A 0.088(3) 0.068(3) 0.112(4) -0.005(3) 0.017(3) -0.008(2)
C15A 0.099(3) 0.095(4) 0.139(4) 0.018(3) 0.014(3) -0.005(3)
C16A 0.099(3) 0.144(6) 0.137(5) 0.017(4) 0.009(3) -0.017(4)
C17A 0.123(4) 0.125(5) 0.125(5) 0.008(4) -0.011(4) -0.001(4)
C18A 0.154(5) 0.103(5) 0.090(4) 0.001(3) 0.014(3) -0.023(4)
C19A 0.111(3) 0.084(4) 0.098(3) -0.007(3) 0.028(3) -0.017(3)
N1A 0.0659(16) 0.063(2) 0.0709(19) 0.0040(18) 0.0029(14) -0.0055(16)
N2A 0.0686(17) 0.056(3) 0.078(2) 0.0049(19) -0.0012(16) -0.0046(18)
N3A 0.101(3) 0.079(3) 0.147(4) 0.036(3) 0.018(3) 0.014(2)
O1A 0.0819(16) 0.073(2) 0.0798(17) 0.0054(15) -0.0064(14) 0.0067(14)
C1A 0.125(4) 0.140(5) 0.197(6) 0.063(5) 0.056(4) -0.004(4)
F1A 0.131(4) 0.135(5) 0.215(6) 0.082(4) 0.031(4) 0.010(4)
F2A 0.157(4) 0.138(4) 0.206(6) 0.046(4) 0.041(4) -0.048(4)
F3A 0.159(5) 0.158(5) 0.191(6) 0.063(5) 0.088(4) -0.006(4)
C12A 0.068(8) 0.080(14) 0.116(6) -0.007(7) 0.016(7) 0.001(9)
C1D 0.132(5) 0.142(5) 0.198(6) 0.064(5) 0.054(4) -0.006(4)
F1D 0.155(6) 0.137(5) 0.206(7) 0.062(5) 0.045(5) -0.006(5)
F2D 0.121(5) 0.145(5) 0.207(7) 0.067(5) 0.063(5) -0.014(4)
F3D 0.167(5) 0.158(6) 0.190(6) 0.077(5) 0.045(5) -0.010(5)
C12D 0.087(13) 0.076(16) 0.124(8) 0.016(9) 0.017(11) -0.001(12)
C2B 0.120(4) 0.085(4) 0.096(3) -0.004(3) 0.044(3) -0.025(3)
C3B 0.090(3) 0.105(4) 0.103(3) -0.002(3) 0.033(3) -0.011(3)
C4B 0.092(3) 0.084(4) 0.091(3) 0.009(3) 0.028(2) 0.001(3)
C5B 0.085(2) 0.069(3) 0.068(2) -0.005(2) 0.022(2) -0.005(2)
C6B 0.104(3) 0.082(3) 0.066(2) 0.003(2) 0.017(2) -0.012(3)
C7B 0.149(4) 0.082(4) 0.082(3) 0.006(3) 0.038(3) 0.000(3)
C8B 0.090(2) 0.071(3) 0.071(2) -0.002(2) 0.014(2) -0.005(2)
C9B 0.0693(19) 0.069(3) 0.071(2) 0.004(2) 0.0064(17) 0.001(2)
C10B 0.077(2) 0.062(3) 0.071(2) -0.004(2) 0.0101(18) 0.004(2)
C11B 0.069(2) 0.064(3) 0.063(2) -0.002(2) 0.0128(18) -0.002(2)
C12B 0.109(3) 0.079(4) 0.110(3) -0.011(3) 0.024(3) -0.009(3)
C14B 0.112(3) 0.067(3) 0.077(3) 0.002(2) 0.023(2) 0.006(3)
C15B 0.137(4) 0.074(4) 0.087(3) 0.003(3) 0.014(3) 0.006(3)
C16B 0.147(5) 0.125(5) 0.083(4) 0.029(4) 0.017(3) 0.031(4)
C17B 0.128(4) 0.123(6) 0.108(5) -0.006(4) -0.037(4) 0.036(4)
C18B 0.087(3) 0.094(4) 0.132(5) 0.008(4) -0.007(3) 0.001(3)
C19B 0.099(3) 0.079(4) 0.103(3) 0.013(3) 0.021(3) -0.001(3)
N1B 0.0720(17) 0.065(2) 0.0613(18) -0.0015(16) 0.0069(14) -0.0075(16)
N2B 0.0717(18) 0.056(2) 0.0637(19) 0.0025(19) 0.0017(15) 0.0011(18)
N3B 0.139(3) 0.081(3) 0.091(3) -0.018(2) 0.024(3) -0.034(3)
O1B 0.0841(15) 0.071(2) 0.0786(17) -0.0091(15) -0.0036(14) -0.0023(14)
C1B 0.195(5) 0.130(4) 0.161(5) 0.007(5) 0.077(5) -0.056(4)
F1B 0.179(4) 0.150(5) 0.160(5) -0.001(4) 0.054(4) -0.090(4)
F2B 0.213(5) 0.124(4) 0.192(6) 0.009(6) 0.073(5) -0.054(4)
F3B 0.197(5) 0.141(4) 0.134(4) -0.002(4) 0.096(4) -0.056(4)
C1E 0.198(5) 0.132(5) 0.162(5) 0.008(5) 0.073(5) -0.060(4)
F1E 0.214(5) 0.125(5) 0.157(5) -0.004(5) 0.050(5) -0.069(4)
F2E 0.208(5) 0.121(5) 0.136(5) 0.016(5) 0.056(5) -0.059(4)
F3E 0.194(5) 0.147(5) 0.190(6) 0.009(6) 0.080(5) -0.064(4)

loop_
_atom_type_symbol
_atom_type_description
_atom_type_scat_dispersion_real
_atom_type_scat_dispersion_imag
_atom_type_scat_source
C C 0.0033 0.0016 'International Tables Vol C Tables 4.2.6.8 and 6.1.1.4'
H H 0.0000 0.0000 'International Tables Vol C Tables 4.2.6.8 and 6.1.1.4'
F F 0.0171 0.0103 'International Tables Vol C Tables 4.2.6.8 and 6.1.1.4'
N N 0.0061 0.0033 'International Tables Vol C Tables 4.2.6.8 and 6.1.1.4'
O O 0.0106 0.0060 'International Tables Vol C Tables 4.2.6.8 and 6.1.1.4'

loop_
_geom_angle_atom_site_label_1
_geom_angle_atom_site_label_2
_geom_angle_atom_site_label_3
_geom_angle
_geom_angle_site_symmetry_1
_geom_angle_site_symmetry_3
_geom_angle_publ_flag
C7A C2A C3A 119.5(5) . . ?
C7A C2A C1D 126.4(9) . . ?
C3A C2A C1D 114.0(9) . . ?
C7A C2A C1A 116.9(8) . . ?
C3A C2A C1A 123.5(8) . . ?
C2A C3A C4A 120.4(5) . . ?
C5A C4A C3A 120.1(4) . . ?
C6A C5A C4A 119.0(4) . . ?
C6A C5A C8A 119.0(4) . . ?
C4A C5A C8A 121.9(4) . . ?
C5A C6A C7A 119.4(4) . . ?
C2A C7A C6A 121.5(5) . . ?
C12D C8A N1A 116.9(19) . . ?
C12D C8A C5A 110(3) . . ?
N1A C8A C5A 115.0(3) . . ?
N1A C8A C12A 105.7(11) . . ?
C5A C8A C12A 116.5(15) . . ?
N1A C9A C10A 106.4(3) . . ?
C11A C10A C9A 102.5(3) . . ?
O1A C11A N2A 125.4(4) . . ?
O1A C11A C10A 127.1(4) . . ?
N2A C11A C10A 107.5(3) . . ?
C15A C14A C19A 117.5(5) . . ?
C15A C14A N3A 122.5(5) . . ?
C19A C14A N3A 119.8(4) . . ?
C16A C15A C14A 120.7(5) . . ?
C15A C16A C17A 121.9(5) . . ?
C18A C17A C16A 117.7(5) . . ?
C19A C18A C17A 120.8(5) . . ?
C18A C19A C14A 121.4(5) . . ?
N2A N1A C9A 102.2(3) . . ?
N2A N1A C8A 111.0(3) . . ?
C9A N1A C8A 113.0(3) . . ?
C11A N2A N1A 115.3(3) . . ?
C12A N3A C14A 127.6(11) . . ?
C14A N3A C12D 117.0(17) . . ?
F1A C1A F3A 110.3(11) . . ?
F1A C1A F2A 102.5(11) . . ?
F3A C1A F2A 108.4(11) . . ?
F1A C1A C2A 112.1(10) . . ?
F3A C1A C2A 109.9(10) . . ?
F2A C1A C2A 113.4(10) . . ?
N3A C12A C8A 115(2) . . ?
F1D C1D F2D 100.8(15) . . ?
F1D C1D F3D 99.9(14) . . ?
F2D C1D F3D 106.9(14) . . ?
F1D C1D C2A 111.7(13) . . ?
F2D C1D C2A 115.1(13) . . ?
F3D C1D C2A 119.9(13) . . ?
C8A C12D N3A 114(4) . . ?
C3B C2B C7B 120.4(4) . . ?
C3B C2B C1B 116.0(8) . . ?
C7B C2B C1B 123.4(8) . . ?
C3B C2B C1E 125.3(9) . . ?
C7B C2B C1E 113.9(8) . . ?
C2B C3B C4B 119.5(4) . . ?
C5B C4B C3B 121.6(4) . . ?
C6B C5B C4B 117.6(4) . . ?
C6B C5B C8B 119.7(4) . . ?
C4B C5B C8B 122.7(4) . . ?
C5B C6B C7B 121.0(4) . . ?
C2B C7B C6B 119.9(5) . . ?
N1B C8B C12B 109.6(3) . . ?
N1B C8B C5B 116.0(3) . . ?
C12B C8B C5B 112.3(3) . . ?
N1B C9B C10B 106.4(3) . . ?
C11B C10B C9B 102.2(3) . . ?
O1B C11B N2B 125.8(4) . . ?
O1B C11B C10B 126.7(4) . . ?
N2B C11B C10B 107.4(3) . . ?
N3B C12B C8B 115.0(4) . . ?
C15B C14B N3B 123.7(5) . . ?
C15B C14B C19B 116.6(5) . . ?
N3B C14B C19B 119.6(4) . . ?
C16B C15B C14B 121.3(5) . . ?
C15B C16B C17B 121.0(5) . . ?
C16B C17B C18B 119.6(5) . . ?
C19B C18B C17B 118.8(5) . . ?
C18B C19B C14B 122.7(5) . . ?
N2B N1B C9B 102.3(3) . . ?
N2B N1B C8B 111.8(3) . . ?
C9B N1B C8B 112.8(3) . . ?
C11B N2B N1B 115.6(3) . . ?
C14B N3B C12B 125.1(4) . . ?
F2B C1B F1B 98.3(11) . . ?
F2B C1B F3B 102.3(12) . . ?
F1B C1B F3B 106.0(11) . . ?
F2B C1B C2B 115.3(11) . . ?
F1B C1B C2B 118.3(11) . . ?
F3B C1B C2B 114.4(10) . . ?
F3E C1E F1E 110.2(15) . . ?
F3E C1E F2E 109.9(15) . . ?
F1E C1E F2E 96.6(12) . . ?
F3E C1E C2B 109.6(12) . . ?
F1E C1E C2B 112.3(12) . . ?
F2E C1E C2B 117.6(13) . . ?

loop_
_geom_bond_atom_site_label_1
_geom_bond_atom_site_label_2
_geom_bond_distance
_geom_bond_site_symmetry_2
_geom_bond_publ_flag
C2A C7A 1.347(6) . ?
C2A C3A 1.377(7) . ?
C2A C1D 1.481(16) . ?
C2A C1A 1.484(13) . ?
C3A C4A 1.391(6) . ?
C4A C5A 1.387(5) . ?
C5A C6A 1.386(5) . ?
C5A C8A 1.526(6) . ?
C6A C7A 1.397(6) . ?
C8A C12D 1.39(6) . ?
C8A N1A 1.510(5) . ?
C8A C12A 1.58(4) . ?
C9A N1A 1.495(5) . ?
C9A C10A 1.516(5) . ?
C10A C11A 1.508(5) . ?
C11A O1A 1.243(4) . ?
C11A N2A 1.342(5) . ?
C14A C15A 1.392(6) . ?
C14A C19A 1.397(6) . ?
C14A N3A 1.407(5) . ?
C15A C16A 1.366(7) . ?
C16A C17A 1.391(8) . ?
C17A C18A 1.384(7) . ?
C18A C19A 1.375(7) . ?
N1A N2A 1.428(4) . ?
N3A C12A 1.37(5) . ?
N3A C12D 1.58(7) . ?
C1A F1A 1.329(13) . ?
C1A F3A 1.335(13) . ?
C1A F2A 1.381(14) . ?
C1D F1D 1.338(17) . ?
C1D F2D 1.343(17) . ?
C1D F3D 1.374(16) . ?
C2B C3B 1.361(6) . ?
C2B C7B 1.378(7) . ?
C2B C1B 1.466(13) . ?
C2B C1E 1.495(15) . ?
C3B C4B 1.391(6) . ?
C4B C5B 1.389(5) . ?
C5B C6B 1.385(6) . ?
C5B C8B 1.518(5) . ?
C6B C7B 1.389(6) . ?
C8B N1B 1.502(5) . ?
C8B C12B 1.505(6) . ?
C9B N1B 1.494(5) . ?
C9B C10B 1.527(5) . ?
C10B C11B 1.515(5) . ?
C11B O1B 1.236(4) . ?
C11B N2B 1.341(5) . ?
C12B N3B 1.456(6) . ?
C14B C15B 1.379(6) . ?
C14B N3B 1.392(6) . ?
C14B C19B 1.404(6) . ?
C15B C16B 1.371(7) . ?
C16B C17B 1.375(8) . ?
C17B C18B 1.380(8) . ?
C18B C19B 1.374(6) . ?
N1B N2B 1.430(4) . ?
C1B F2B 1.285(14) . ?
C1B F1B 1.369(14) . ?
C1B F3B 1.371(14) . ?
C1E F3E 1.316(16) . ?
C1E F1E 1.375(16) . ?
C1E F2E 1.386(16) . ?

loop_
_geom_hbond_atom_site_label_D
_geom_hbond_atom_site_label_H
_geom_hbond_atom_site_label_A
_geom_hbond_distance_DH
_geom_hbond_distance_HA
_geom_hbond_distance_DA
_geom_hbond_angle_DHA
_geom_hbond_site_symmetry_A
_geom_hbond_publ_flag
N2A H1N O1B 0.889(10) 2.020(17) 2.869(5) 159(4) 1_545 yes
N2B H3N O1A 0.893(10) 2.039(18) 2.881(5) 157(3) . yes
N3B H4N O1A 0.897(10) 2.38(4) 3.159(5) 145(6) . yes

loop_
_geom_torsion_atom_site_label_1
_geom_torsion_atom_site_label_2
_geom_torsion_atom_site_label_3
_geom_torsion_atom_site_label_4
_geom_torsion
_geom_torsion_site_symmetry_1
_geom_torsion_site_symmetry_2
_geom_torsion_site_symmetry_3
_geom_torsion_site_symmetry_4
_geom_torsion_publ_flag
C7A C2A C3A C4A 0.0(7) . . . . ?
C1D C2A C3A C4A 178.1(9) . . . . ?
C1A C2A C3A C4A -178.1(7) . . . . ?
C2A C3A C4A C5A 0.6(7) . . . . ?
C3A C4A C5A C6A -1.3(6) . . . . ?
C3A C4A C5A C8A 178.0(4) . . . . ?
C4A C5A C6A C7A 1.5(6) . . . . ?
C8A C5A C6A C7A -177.9(4) . . . . ?
C3A C2A C7A C6A 0.1(7) . . . . ?
C1D C2A C7A C6A -177.7(10) . . . . ?
C1A C2A C7A C6A 178.3(7) . . . . ?
C5A C6A C7A C2A -0.9(6) . . . . ?
C6A C5A C8A C12D -127(2) . . . . ?
C4A C5A C8A C12D 54(2) . . . . ?
C6A C5A C8A N1A 98.6(4) . . . . ?
C4A C5A C8A N1A -80.7(5) . . . . ?
C6A C5A C8A C12A -136.9(12) . . . . ?
C4A C5A C8A C12A 43.8(13) . . . . ?
N1A C9A C10A C11A 23.7(3) . . . . ?
C9A C10A C11A O1A 164.0(3) . . . . ?
C9A C10A C11A N2A -14.7(4) . . . . ?
C19A C14A C15A C16A 0.1(8) . . . . ?
N3A C14A C15A C16A -175.3(5) . . . . ?
C14A C15A C16A C17A 2.5(9) . . . . ?
C15A C16A C17A C18A -4.2(10) . . . . ?
C16A C17A C18A C19A 3.3(9) . . . . ?
C17A C18A C19A C14A -0.8(8) . . . . ?
C15A C14A C19A C18A -1.0(7) . . . . ?
N3A C14A C19A C18A 174.6(5) . . . . ?
C10A C9A N1A N2A -23.6(3) . . . . ?
C10A C9A N1A C8A 95.8(3) . . . . ?
C12D C8A N1A N2A -68(3) . . . . ?
C5A C8A N1A N2A 62.5(4) . . . . ?
C12A C8A N1A N2A -67.5(16) . . . . ?
C12D C8A N1A C9A 177(3) . . . . ?
C5A C8A N1A C9A -51.7(4) . . . . ?
C12A C8A N1A C9A 178.3(16) . . . . ?
O1A C11A N2A N1A -178.9(3) . . . . ?
C10A C11A N2A N1A -0.2(4) . . . . ?
C9A N1A N2A C11A 15.2(4) . . . . ?
C8A N1A N2A C11A -105.6(4) . . . . ?
C15A C14A N3A C12A -13(2) . . . . ?
C19A C14A N3A C12A 172(2) . . . . ?
C15A C14A N3A C12D -16(3) . . . . ?
C19A C14A N3A C12D 169(3) . . . . ?
C7A C2A C1A F1A -120.1(11) . . . . ?
C3A C2A C1A F1A 58.1(14) . . . . ?
C7A C2A C1A F3A 117.0(10) . . . . ?
C3A C2A C1A F3A -64.9(12) . . . . ?
C7A C2A C1A F2A -4.6(13) . . . . ?
C3A C2A C1A F2A 173.5(8) . . . . ?
C14A N3A C12A C8A -73(2) . . . . ?
N1A C8A C12A N3A -65.0(19) . . . . ?
C5A C8A C12A N3A 165.9(12) . . . . ?
C7A C2A C1D F1D -58.4(17) . . . . ?
C3A C2A C1D F1D 123.6(13) . . . . ?
C7A C2A C1D F2D 55.7(19) . . . . ?
C3A C2A C1D F2D -122.3(15) . . . . ?
C7A C2A C1D F3D -174.6(11) . . . . ?
C3A C2A C1D F3D 7.5(18) . . . . ?
N1A C8A C12D N3A -49(4) . . . . ?
C5A C8A C12D N3A 178(2) . . . . ?
C14A N3A C12D C8A -87(3) . . . . ?
C7B C2B C3B C4B 2.3(7) . . . . ?
C1B C2B C3B C4B -173.1(7) . . . . ?
C1E C2B C3B C4B 174.9(9) . . . . ?
C2B C3B C4B C5B -2.1(7) . . . . ?
C3B C4B C5B C6B 0.7(6) . . . . ?
C3B C4B C5B C8B -179.8(4) . . . . ?
C4B C5B C6B C7B 0.5(6) . . . . ?
C8B C5B C6B C7B -179.0(4) . . . . ?
C3B C2B C7B C6B -1.2(7) . . . . ?
C1B C2B C7B C6B 173.9(8) . . . . ?
C1E C2B C7B C6B -174.6(8) . . . . ?
C5B C6B C7B C2B -0.3(7) . . . . ?
C6B C5B C8B N1B -101.2(4) . . . . ?
C4B C5B C8B N1B 79.3(5) . . . . ?
C6B C5B C8B C12B 131.8(4) . . . . ?
C4B C5B C8B C12B -47.7(5) . . . . ?
N1B C9B C10B C11B -23.7(4) . . . . ?
C9B C10B C11B O1B -164.6(3) . . . . ?
C9B C10B C11B N2B 14.9(4) . . . . ?
N1B C8B C12B N3B 55.8(5) . . . . ?
C5B C8B C12B N3B -173.8(4) . . . . ?
N3B C14B C15B C16B 174.4(5) . . . . ?
C19B C14B C15B C16B -1.5(7) . . . . ?
C14B C15B C16B C17B -0.8(8) . . . . ?
C15B C16B C17B C18B 2.2(8) . . . . ?
C16B C17B C18B C19B -1.1(8) . . . . ?
C17B C18B C19B C14B -1.3(7) . . . . ?
C15B C14B C19B C18B 2.6(7) . . . . ?
N3B C14B C19B C18B -173.5(4) . . . . ?
C10B C9B N1B N2B 23.6(3) . . . . ?
C10B C9B N1B C8B -96.7(3) . . . . ?
C12B C8B N1B N2B 66.7(4) . . . . ?
C5B C8B N1B N2B -61.7(4) . . . . ?
C12B C8B N1B C9B -178.8(3) . . . . ?
C5B C8B N1B C9B 52.9(4) . . . . ?
O1B C11B N2B N1B 179.4(3) . . . . ?
C10B C11B N2B N1B -0.1(4) . . . . ?
C9B N1B N2B C11B -15.1(4) . . . . ?
C8B N1B N2B C11B 105.8(4) . . . . ?
C15B C14B N3B C12B 17.1(7) . . . . ?
C19B C14B N3B C12B -167.0(4) . . . . ?
C8B C12B N3B C14B 77.1(6) . . . . ?
C3B C2B C1B F2B -136.6(11) . . . . ?
C7B C2B C1B F2B 48.1(15) . . . . ?
C3B C2B C1B F1B -20.9(14) . . . . ?
C7B C2B C1B F1B 163.9(9) . . . . ?
C3B C2B C1B F3B 105.1(12) . . . . ?
C7B C2B C1B F3B -70.2(14) . . . . ?
C3B C2B C1E F3E 51.6(18) . . . . ?
C7B C2B C1E F3E -135.3(12) . . . . ?
C3B C2B C1E F1E -71.2(15) . . . . ?
C7B C2B C1E F1E 101.8(13) . . . . ?
C3B C2B C1E F2E 178.0(10) . . . . ?
C7B C2B C1E F2E -8.9(17) . . . . ?
